data_4061281
loop_
_publ_author_name
'Shin, Richard Y. C.'
'Tan, Geok Kheng'
'Koh, Lip Lin'
'Goh, Lai Yoong'

_publ_section_title
;
Syntheses and Single Crystal X-Ray Diffraction Studies of Acyclic
and Macrocyclic Aza-dithiolate (NS~2~) Complexes of (Arene)ruthenium(II).
Base-Promoted Formation of Tethered Arene and Thiolate-alkylation
Derivatives.
;
_journal_issue 26
_journal_name_full Organometallics
_journal_page_first 6293
_journal_page_last 6298
_journal_paper_doi 10.1021/om049445c
_journal_volume 23
_journal_year 2004
_chemical_formula_sum 'C18 H30 N2 Ru S2'
_chemical_formula_weight 439.63
_space_group_IT_number 19
_symmetry_cell_setting orthorhombic
_symmetry_space_group_name_Hall 'P 2ac 2ab'
_symmetry_space_group_name_H-M 'P 21 21 21'
_cell_angle_alpha 90.00
_cell_angle_beta 90.00
_cell_angle_gamma 90.00
_cell_formula_units_Z 4
_cell_length_a 9.7421(7)
_cell_length_b 11.9068(8)
_cell_length_c 16.4702(11)
_cell_measurement_temperature 223(2)
_cell_volume 1910.5(2)
_diffrn_ambient_temperature 223(2)
_exptl_crystal_density_diffrn 1.528
_cod_depositor_comments
;
The following automatic conversions were performed:
'_symmetry_cell_setting' value 'Orthorhombic' changed to 'orthorhombic'
according to '/home/saulius/struct/CIF-dictionaries/cif_core.dic'
dictionary named 'cif_core.dic' version 2.4.1 from 2010-06-29.

Automatic conversion script
Id: cif_fix_enum 1527 2010-12-29 10:47:43Z saulius 
;
_cod_database_code 4061281

loop_
_symmetry_equiv_pos_as_xyz
'x, y, z'
'-x+1/2, -y, z+1/2'
'-x, y+1/2, -z+1/2'
'x+1/2, -y+1/2, -z'

loop_
_atom_site_label
_atom_site_type_symbol
_atom_site_fract_x
_atom_site_fract_y
_atom_site_fract_z
_atom_site_U_iso_or_equiv
_atom_site_adp_type
_atom_site_occupancy
_atom_site_symmetry_multiplicity
_atom_site_calc_flag
_atom_site_refinement_flags
_atom_site_disorder_assembly
_atom_site_disorder_group
Ru1 Ru 0.38732(2) 0.351444(18) 0.831785(13) 0.02361(7) Uani 1 1 d . . .
S1 S 0.59114(10) 0.45321(8) 0.86195(7) 0.0409(2) Uani 1 1 d . . .
S2 S 0.37812(11) 0.43854(8) 0.70154(5) 0.0423(2) Uani 1 1 d . . .
N1 N 0.5316(3) 0.2402(3) 0.77296(18) 0.0331(6) Uani 1 1 d . . .
H1 H 0.512(4) 0.182(3) 0.789(2) 0.023(9) Uiso 1 1 d . . .
C1 C 0.7056(5) 0.3416(6) 0.8498(5) 0.118(3) Uani 1 1 d . . .
H1A H 0.7949 0.3736 0.8350 0.141 Uiso 1 1 calc R . .
H1B H 0.7168 0.3058 0.9030 0.141 Uiso 1 1 calc R . .
C2 C 0.6761(5) 0.2581(4) 0.7944(4) 0.0714(16) Uani 1 1 d . . .
H2A H 0.7124 0.1873 0.8158 0.086 Uiso 1 1 calc R . .
H2B H 0.7265 0.2747 0.7443 0.086 Uiso 1 1 calc R . .
C3 C 0.5124(5) 0.2383(3) 0.6837(2) 0.0492(10) Uani 1 1 d . . .
H3A H 0.4278 0.1974 0.6708 0.059 Uiso 1 1 calc R . .
H3B H 0.5892 0.1982 0.6586 0.059 Uiso 1 1 calc R . .
C4 C 0.5041(4) 0.3538(3) 0.6493(2) 0.0469(9) Uani 1 1 d . . .
H4A H 0.4799 0.3491 0.5916 0.056 Uiso 1 1 calc R . .
H4B H 0.5942 0.3899 0.6535 0.056 Uiso 1 1 calc R . .
C5 C 0.3281(4) 0.2272(3) 0.9261(2) 0.0320(7) Uani 1 1 d . . .
C6 C 0.2370(4) 0.2146(3) 0.8575(2) 0.0320(7) Uani 1 1 d . . .
C7 C 0.1644(3) 0.3071(3) 0.8272(2) 0.0339(7) Uani 1 1 d . . .
C8 C 0.1839(3) 0.4167(3) 0.8637(2) 0.0328(7) Uani 1 1 d . . .
C9 C 0.2699(3) 0.4284(3) 0.93162(19) 0.0302(7) Uani 1 1 d . . .
C10 C 0.3415(4) 0.3331(3) 0.96397(19) 0.0315(6) Uani 1 1 d . . .
C11 C 0.4042(5) 0.1252(3) 0.9567(3) 0.0523(11) Uani 1 1 d . . .
H11A H 0.4769 0.1487 0.9932 0.079 Uiso 1 1 calc R . .
H11B H 0.4437 0.0850 0.9111 0.079 Uiso 1 1 calc R . .
H11C H 0.3411 0.0764 0.9854 0.079 Uiso 1 1 calc R . .
C12 C 0.2217(5) 0.0997(3) 0.8197(3) 0.0522(11) Uani 1 1 d . . .
H12A H 0.1655 0.1052 0.7713 0.078 Uiso 1 1 calc R . .
H12B H 0.1782 0.0494 0.8582 0.078 Uiso 1 1 calc R . .
H12C H 0.3115 0.0707 0.8054 0.078 Uiso 1 1 calc R . .
C13 C 0.0709(4) 0.2955(4) 0.7553(2) 0.0517(11) Uani 1 1 d . . .
H13A H 0.1138 0.3293 0.7081 0.078 Uiso 1 1 calc R . .
H13B H -0.0153 0.3333 0.7665 0.078 Uiso 1 1 calc R . .
H13C H 0.0537 0.2166 0.7449 0.078 Uiso 1 1 calc R . .
C14 C 0.1061(4) 0.5154(3) 0.8279(2) 0.0489(9) Uani 1 1 d . . .
H14A H 0.0119 0.5141 0.8470 0.073 Uiso 1 1 calc R . .
H14B H 0.1072 0.5102 0.7691 0.073 Uiso 1 1 calc R . .
H14C H 0.1495 0.5850 0.8446 0.073 Uiso 1 1 calc R . .
C15 C 0.2885(5) 0.5410(3) 0.9740(3) 0.0475(10) Uani 1 1 d . . .
H15A H 0.2508 0.6002 0.9403 0.071 Uiso 1 1 calc R . .
H15B H 0.3855 0.5547 0.9829 0.071 Uiso 1 1 calc R . .
H15C H 0.2410 0.5398 1.0257 0.071 Uiso 1 1 calc R . .
C16 C 0.4337(5) 0.3490(4) 1.0368(2) 0.0497(9) Uani 1 1 d . . .
H16A H 0.4730 0.2772 1.0523 0.075 Uiso 1 1 calc R . .
H16B H 0.3806 0.3789 1.0817 0.075 Uiso 1 1 calc R . .
H16C H 0.5069 0.4009 1.0232 0.075 Uiso 1 1 calc R . .
N1S N 0.8771(5) 0.3242(4) 0.5673(3) 0.0795(13) Uani 1 1 d . . .
C1S C 0.7028(5) 0.3221(4) 0.4512(3) 0.0611(12) Uani 1 1 d . . .
H1S1 H 0.7088 0.2507 0.4231 0.092 Uiso 1 1 calc R . .
H1S2 H 0.7226 0.3826 0.4135 0.092 Uiso 1 1 calc R . .
H1S3 H 0.6110 0.3316 0.4729 0.092 Uiso 1 1 calc R . .
C2S C 0.8013(5) 0.3243(3) 0.5170(3) 0.0498(10) Uani 1 1 d . . .

loop_
_atom_site_aniso_label
_atom_site_aniso_U_11
_atom_site_aniso_U_22
_atom_site_aniso_U_33
_atom_site_aniso_U_23
_atom_site_aniso_U_13
_atom_site_aniso_U_12
Ru1 0.02232(10) 0.02295(10) 0.02555(11) -0.00037(9) 0.00342(9) 0.00077(9)
S1 0.0323(5) 0.0356(4) 0.0548(5) -0.0095(4) 0.0055(4) -0.0092(4)
S2 0.0441(5) 0.0502(5) 0.0325(4) 0.0110(4) 0.0077(4) 0.0090(5)
N1 0.0319(15) 0.0267(15) 0.0407(16) -0.0030(12) 0.0066(12) 0.0006(12)
C1 0.035(3) 0.110(5) 0.208(8) -0.082(6) -0.042(4) 0.019(3)
C2 0.031(2) 0.062(3) 0.121(4) -0.039(3) -0.010(3) 0.017(2)
C3 0.068(3) 0.041(2) 0.040(2) -0.0107(16) 0.0190(19) -0.0028(18)
C4 0.053(2) 0.052(2) 0.0353(17) -0.0005(17) 0.0130(16) 0.004(2)
C5 0.0354(17) 0.0275(14) 0.0330(16) 0.0068(12) 0.0067(14) 0.0005(13)
C6 0.0311(17) 0.0337(16) 0.0311(16) -0.0037(13) 0.0088(13) -0.0064(13)
C7 0.0232(14) 0.0465(17) 0.0321(16) -0.0015(15) 0.0077(14) -0.0057(13)
C8 0.0237(16) 0.0402(18) 0.0346(16) 0.0035(14) 0.0100(13) 0.0043(13)
C9 0.0331(17) 0.0301(15) 0.0274(15) 0.0007(12) 0.0090(13) -0.0017(13)
C10 0.0332(16) 0.0349(16) 0.0264(14) 0.0020(12) 0.0051(12) -0.0009(13)
C11 0.066(3) 0.0368(19) 0.055(2) 0.0140(16) 0.010(2) 0.0114(19)
C12 0.056(3) 0.0420(19) 0.059(3) -0.0169(19) 0.012(2) -0.0136(18)
C13 0.032(2) 0.079(3) 0.043(2) -0.012(2) -0.0025(17) -0.006(2)
C14 0.041(2) 0.053(2) 0.052(2) 0.0113(18) 0.007(2) 0.0167(17)
C15 0.061(3) 0.0345(18) 0.047(2) -0.0109(16) 0.0142(19) -0.0062(18)
C16 0.057(2) 0.058(2) 0.0342(17) -0.0001(19) -0.0087(16) -0.009(2)
N1S 0.076(3) 0.070(3) 0.092(3) 0.005(2) -0.014(3) -0.005(3)
C1S 0.056(3) 0.064(3) 0.063(3) 0.011(2) 0.005(2) -0.012(2)
C2S 0.051(3) 0.042(2) 0.056(3) 0.0052(18) 0.010(2) -0.0042(17)

loop_
_geom_bond_atom_site_label_1
_geom_bond_atom_site_label_2
_geom_bond_distance
_geom_bond_site_symmetry_2
_geom_bond_publ_flag
Ru1 N1 2.161(3) . ?
Ru1 C8 2.193(3) . ?
Ru1 C9 2.203(3) . ?
Ru1 C5 2.222(3) . ?
Ru1 C6 2.231(3) . ?
Ru1 C10 2.233(3) . ?
Ru1 C7 2.236(3) . ?
Ru1 S1 2.3786(9) . ?
Ru1 S2 2.3844(9) . ?
S1 C1 1.746(6) . ?
S2 C4 1.807(4) . ?
N1 C2 1.467(5) . ?
N1 C3 1.482(5) . ?
C1 C2 1.380(7) . ?
C3 C4 1.490(6) . ?
C5 C10 1.413(4) . ?
C5 C6 1.445(5) . ?
C5 C11 1.509(5) . ?
C6 C7 1.401(5) . ?
C6 C12 1.510(5) . ?
C7 C8 1.449(5) . ?
C7 C13 1.501(5) . ?
C8 C9 1.404(5) . ?
C8 C14 1.518(5) . ?
C9 C10 1.435(4) . ?
C9 C15 1.521(5) . ?
C10 C16 1.511(5) . ?
N1S C2S 1.110(6) . ?
C1S C2S 1.448(7) . ?
